data_7044805
loop_
_publ_author_name
'Ovchinnikov, Alexander'
'Prakash, Jai'
'Bobev, Svilen'

_publ_section_title
;
 Crystal chemistry and magnetic properties of the solid solutions
 Ca14&#x2212;xRExMnBi11 (RE = La--Nd, Sm, and Gd--Ho; x &#x2248; 0.6--0.8)
;
_journal_name_full 'Dalton Transactions'
_journal_paper_doi 10.1039/C7DT03715E
_journal_year 2017
_chemical_formula_sum 'Bi11 Ca13.36 Mn Nd0.64'
_chemical_formula_weight 2981.24
_space_group_crystal_system tetragonal
_space_group_IT_number 142
_space_group_name_Hall '-I 4bd 2c'
_space_group_name_H-M_alt 'I 41/a c d'
_symmetry_space_group_name_Hall '-I 4bd 2c'
_symmetry_space_group_name_H-M 'I 41/a c d :2'
_audit_creation_method SHELXL-2014/7
_audit_update_record
;
2017-10-02 deposited with the CCDC.
2017-11-06 downloaded from the CCDC.
;
_cell_angle_alpha 90
_cell_angle_beta 90
_cell_angle_gamma 90
_cell_formula_units_Z 8
_cell_length_a 17.0378(11)
_cell_length_b 17.0378(11)
_cell_length_c 22.5400(15)
_cell_measurement_reflns_used 2193
_cell_measurement_temperature 200(2)
_cell_measurement_theta_max 30.16
_cell_measurement_theta_min 3.38
_cell_volume 6543.1(7)
_computing_cell_refinement 'Bruker SAINT'
_computing_data_collection 'Bruker APEX2'
_computing_data_reduction 'Bruker SAINT'
_computing_structure_refinement 'SHELXL-2014/7 (Sheldrick, 2014)'
_computing_structure_solution 'Bruker SHELXTL'
_diffrn_ambient_temperature 200(2)
_diffrn_measured_fraction_theta_full 1.000
_diffrn_measured_fraction_theta_max 1.000
_diffrn_measurement_device_type 'CCD area detector'
_diffrn_measurement_method 'phi and omega scans'
_diffrn_radiation_type MoK\a
_diffrn_radiation_wavelength 0.71073
_diffrn_reflns_av_R_equivalents 0.1029
_diffrn_reflns_av_unetI/netI 0.0726
_diffrn_reflns_Laue_measured_fraction_full 1.000
_diffrn_reflns_Laue_measured_fraction_max 1.000
_diffrn_reflns_limit_h_max 24
_diffrn_reflns_limit_h_min -24
_diffrn_reflns_limit_k_max 17
_diffrn_reflns_limit_k_min -24
_diffrn_reflns_limit_l_max 19
_diffrn_reflns_limit_l_min -32
_diffrn_reflns_number 20758
_diffrn_reflns_point_group_measured_fraction_full 1.000
_diffrn_reflns_point_group_measured_fraction_max 1.000
_diffrn_reflns_theta_full 25.242
_diffrn_reflns_theta_max 30.561
_diffrn_reflns_theta_min 2.391
_diffrn_source 'sealed tube'
_exptl_absorpt_coefficient_mu 62.375
_exptl_absorpt_correction_T_max 0.4330
_exptl_absorpt_correction_T_min 0.1190
_exptl_absorpt_correction_type multi-scan
_exptl_crystal_colour black
_exptl_crystal_density_diffrn 6.053
_exptl_crystal_description block
_exptl_crystal_F_000 9948
_exptl_crystal_size_max 0.150
_exptl_crystal_size_mid 0.140
_exptl_crystal_size_min 0.090
_refine_diff_density_max 3.819
_refine_diff_density_min -4.713
_refine_diff_density_rms 0.613
_refine_ls_extinction_coef 0.000011(3)
_refine_ls_extinction_expression Fc^*^=kFc[1+0.001xFc^2^\l^3^/sin(2\q)]^-1/4^
_refine_ls_extinction_method 'SHELXL-2014/7 (Sheldrick 2014'
_refine_ls_goodness_of_fit_ref 1.016
_refine_ls_hydrogen_treatment undef
_refine_ls_matrix_type full
_refine_ls_number_parameters 66
_refine_ls_number_reflns 2522
_refine_ls_number_restraints 0
_refine_ls_restrained_S_all 1.016
_refine_ls_R_factor_all 0.0531
_refine_ls_R_factor_gt 0.0407
_refine_ls_shift/su_max 0.001
_refine_ls_shift/su_mean 0.000
_refine_ls_structure_factor_coef Fsqd
_refine_ls_weighting_details 'w=1/[\s^2^(Fo^2^)+(0.0342P)^2^] where P=(Fo^2^+2Fc^2^)/3'
_refine_ls_weighting_scheme calc
_refine_ls_wR_factor_gt 0.0903
_refine_ls_wR_factor_ref 0.0963
_reflns_Friedel_coverage 0.000
_reflns_number_gt 2063
_reflns_number_total 2522
_reflns_threshold_expression 'I > 2\s(I)'
_cod_data_source_file c7dt03715e2.cif
_cod_data_source_block shelx_CCDC5
_cod_original_cell_volume 6543.1(10)
_cod_database_code 7044805
_shelx_shelxl_version_number 2014/7
_shelx_space_group_comment
;
The symmetry employed for this shelxl refinement is uniquely defined
by the following loop, which should always be used as a source of
symmetry information in preference to the above space-group names.
They are only intended as comments.
;
_shelx_estimated_absorpt_t_min 0.038
_shelx_estimated_absorpt_t_max 0.071

loop_
_space_group_symop_operation_xyz
'x, y, z'
'-x+1/2, -y, z+1/2'
'-y+1/4, x+3/4, z+1/4'
'y+1/4, -x+1/4, z+3/4'
'-x+1/2, y, -z'
'x, -y, -z+1/2'
'y+1/4, x+3/4, -z+3/4'
'-y+1/4, -x+1/4, -z+1/4'
'x+1/2, y+1/2, z+1/2'
'-x+1, -y+1/2, z+1'
'-y+3/4, x+5/4, z+3/4'
'y+3/4, -x+3/4, z+5/4'
'-x+1, y+1/2, -z+1/2'
'x+1/2, -y+1/2, -z+1'
'y+3/4, x+5/4, -z+5/4'
'-y+3/4, -x+3/4, -z+3/4'
'-x, -y, -z'
'x-1/2, y, -z-1/2'
'y-1/4, -x-3/4, -z-1/4'
'-y-1/4, x-1/4, -z-3/4'
'x-1/2, -y, z'
'-x, y, z-1/2'
'-y-1/4, -x-3/4, z-3/4'
'y-1/4, x-1/4, z-1/4'
'-x+1/2, -y+1/2, -z+1/2'
'x, y+1/2, -z'
'y+1/4, -x-1/4, -z+1/4'
'-y+1/4, x+1/4, -z-1/4'
'x, -y+1/2, z+1/2'
'-x+1/2, y+1/2, z'
'-y+1/4, -x-1/4, z-1/4'
'y+1/4, x+1/4, z+1/4'

loop_
_atom_site_label
_atom_site_type_symbol
_atom_site_fract_x
_atom_site_fract_y
_atom_site_fract_z
_atom_site_U_iso_or_equiv
_atom_site_adp_type
_atom_site_occupancy
_atom_site_site_symmetry_order
_atom_site_calc_flag
_atom_site_refinement_flags_posn
_atom_site_refinement_flags_adp
_atom_site_refinement_flags_occupancy
Ca1 Ca 0.04120(9) 0.07361(9) 0.17157(8) 0.0083(5) Uani 0.947(4) 1 d . . P
Nd1 Nd 0.04120(9) 0.07361(9) 0.17157(8) 0.0083(5) Uani 0.053(4) 1 d . . P
Ca2 Ca 0.02342(10) 0.37658(10) 0.00356(9) 0.0123(6) Uani 0.935(4) 1 d . . P
Nd2 Nd 0.02342(10) 0.37658(10) 0.00356(9) 0.0123(6) Uani 0.065(4) 1 d . . P
Ca3 Ca 0.35290(15) 0.0000 0.2500 0.0098(9) Uani 0.970(5) 2 d S T P
Nd3 Nd 0.35290(15) 0.0000 0.2500 0.0098(9) Uani 0.030(5) 2 d S T P
Ca4 Ca 0.34128(12) 0.07234(11) 0.09254(9) 0.0135(7) Uani 0.973(4) 1 d . . P
Nd4 Nd 0.34128(12) 0.07234(11) 0.09254(9) 0.0135(7) Uani 0.027(4) 1 d . . P
Mn1 Mn 0.0000 0.2500 0.3750 0.0098(6) Uani 1 4 d S T P
Bi1 Bi 0.13848(2) 0.38848(2) 0.1250 0.00771(13) Uani 1 2 d S T P
Bi2 Bi 0.35876(2) 0.25588(2) 0.05959(2) 0.00874(11) Uani 1 1 d . . .
Bi3 Bi 0.12964(2) 0.02733(2) 0.04689(2) 0.00901(11) Uani 1 1 d . . .
Bi4 Bi 0.0000 0.2500 0.1250 0.00822(16) Uani 1 4 d S T P

loop_
_atom_site_aniso_label
_atom_site_aniso_U_11
_atom_site_aniso_U_22
_atom_site_aniso_U_33
_atom_site_aniso_U_23
_atom_site_aniso_U_13
_atom_site_aniso_U_12
Ca1 0.0081(8) 0.0075(8) 0.0092(10) 0.0000(7) 0.0019(7) -0.0010(6)
Nd1 0.0081(8) 0.0075(8) 0.0092(10) 0.0000(7) 0.0019(7) -0.0010(6)
Ca2 0.0114(9) 0.0140(9) 0.0114(11) -0.0008(7) 0.0011(7) 0.0036(6)
Nd2 0.0114(9) 0.0140(9) 0.0114(11) -0.0008(7) 0.0011(7) 0.0036(6)
Ca3 0.0109(13) 0.0097(14) 0.0087(15) 0.0012(11) 0.000 0.000
Nd3 0.0109(13) 0.0097(14) 0.0087(15) 0.0012(11) 0.000 0.000
Ca4 0.0206(11) 0.0104(10) 0.0095(12) 0.0015(8) 0.0033(8) 0.0024(7)
Nd4 0.0206(11) 0.0104(10) 0.0095(12) 0.0015(8) 0.0033(8) 0.0024(7)
Mn1 0.0099(8) 0.0099(8) 0.0095(16) 0.000 0.000 0.000
Bi1 0.00783(16) 0.00783(16) 0.0075(3) -0.00042(14) 0.00042(14) -0.00106(16)
Bi2 0.00813(18) 0.00868(18) 0.0094(2) 0.00223(14) -0.00186(14) -0.00145(11)
Bi3 0.01280(18) 0.00798(18) 0.0063(2) -0.00009(14) 0.00095(14) 0.00285(12)
Bi4 0.0080(2) 0.0080(2) 0.0086(4) 0.000 0.000 0.0020(2)

loop_
_atom_type_symbol
_atom_type_description
_atom_type_scat_dispersion_real
_atom_type_scat_dispersion_imag
_atom_type_scat_source
Bi Bi -4.1077 10.2566 'International Tables Vol C Tables 4.2.6.8 and 6.1.1.4'
Ca Ca 0.2262 0.3064 'International Tables Vol C Tables 4.2.6.8 and 6.1.1.4'
Mn Mn 0.3368 0.7283 'International Tables Vol C Tables 4.2.6.8 and 6.1.1.4'
Nd Nd -0.1943 3.0179 'International Tables Vol C Tables 4.2.6.8 and 6.1.1.4'

loop_
_geom_angle_atom_site_label_1
_geom_angle_atom_site_label_2
_geom_angle_atom_site_label_3
_geom_angle
_geom_angle_site_symmetry_1
_geom_angle_site_symmetry_3
Bi2 Ca1 Bi4 150.91(6) 8 .
Bi2 Ca1 Bi2 89.43(4) 8 3_545
Bi4 Ca1 Bi2 94.86(4) . 3_545
Bi2 Ca1 Bi3 116.07(5) 8 8
Bi4 Ca1 Bi3 92.81(4) . 8
Bi2 Ca1 Bi3 88.88(4) 3_545 8
Bi2 Ca1 Bi3 89.74(4) 8 .
Bi4 Ca1 Bi3 92.56(5) . .
Bi2 Ca1 Bi3 166.16(6) 3_545 .
Bi3 Ca1 Bi3 79.09(4) 8 .
Bi2 Ca1 Bi1 89.99(4) 8 10_454
Bi4 Ca1 Bi1 61.14(3) . 10_454
Bi2 Ca1 Bi1 92.25(4) 3_545 10_454
Bi3 Ca1 Bi1 153.94(5) 8 10_454
Bi3 Ca1 Bi1 101.56(5) . 10_454
Bi2 Ca1 Nd4 55.40(4) 8 8
Bi4 Ca1 Nd4 144.72(6) . 8
Bi2 Ca1 Nd4 112.28(6) 3_545 8
Bi3 Ca1 Nd4 66.76(4) 8 8
Bi3 Ca1 Nd4 56.64(4) . 8
Bi1 Ca1 Nd4 135.38(6) 10_454 8
Bi2 Ca1 Ca4 55.40(4) 8 8
Bi4 Ca1 Ca4 144.72(6) . 8
Bi2 Ca1 Ca4 112.28(6) 3_545 8
Bi3 Ca1 Ca4 66.76(4) 8 8
Bi3 Ca1 Ca4 56.64(4) . 8
Bi1 Ca1 Ca4 135.38(6) 10_454 8
Nd4 Ca1 Ca4 0.0 8 8
Bi2 Ca1 Nd3 54.82(3) 8 18_556
Bi4 Ca1 Nd3 105.50(5) . 18_556
Bi2 Ca1 Nd3 54.64(3) 3_545 18_556
Bi3 Ca1 Nd3 139.71(6) 8 18_556
Bi3 Ca1 Nd3 133.87(5) . 18_556
Bi1 Ca1 Nd3 55.94(3) 10_454 18_556
Nd4 Ca1 Nd3 108.50(5) 8 18_556
Ca4 Ca1 Nd3 108.50(5) 8 18_556
Bi2 Ca1 Ca3 54.82(3) 8 18_556
Bi4 Ca1 Ca3 105.50(5) . 18_556
Bi2 Ca1 Ca3 54.64(3) 3_545 18_556
Bi3 Ca1 Ca3 139.71(6) 8 18_556
Bi3 Ca1 Ca3 133.87(5) . 18_556
Bi1 Ca1 Ca3 55.94(3) 10_454 18_556
Nd4 Ca1 Ca3 108.50(5) 8 18_556
Ca4 Ca1 Ca3 108.50(5) 8 18_556
Nd3 Ca1 Ca3 0.0 18_556 18_556
Bi2 Ca1 Ca1 142.08(5) 8 8
Bi4 Ca1 Ca1 53.53(3) . 8
Bi2 Ca1 Ca1 123.55(7) 3_545 8
Bi3 Ca1 Ca1 53.93(3) 8 8
Bi3 Ca1 Ca1 53.60(4) . 8
Bi1 Ca1 Ca1 105.23(5) 10_454 8
Nd4 Ca1 Ca1 91.81(4) 8 8
Ca4 Ca1 Ca1 91.81(4) 8 8
Nd3 Ca1 Ca1 158.81(3) 18_556 8
Ca3 Ca1 Ca1 158.81(3) 18_556 8
Bi2 Ca1 Nd1 142.08(5) 8 8
Bi4 Ca1 Nd1 53.53(3) . 8
Bi2 Ca1 Nd1 123.55(7) 3_545 8
Bi3 Ca1 Nd1 53.93(3) 8 8
Bi3 Ca1 Nd1 53.60(4) . 8
Bi1 Ca1 Nd1 105.23(5) 10_454 8
Nd4 Ca1 Nd1 91.81(4) 8 8
Ca4 Ca1 Nd1 91.81(4) 8 8
Nd3 Ca1 Nd1 158.81(3) 18_556 8
Ca3 Ca1 Nd1 158.81(3) 18_556 8
Ca1 Ca1 Nd1 0.00(6) 8 8
Bi2 Ca2 Bi3 164.69(6) 5 10_454
Bi2 Ca2 Bi3 90.16(5) 5 26
Bi3 Ca2 Bi3 98.66(5) 10_454 26
Bi2 Ca2 Bi1 92.00(5) 5 .
Bi3 Ca2 Bi1 101.15(5) 10_454 .
Bi3 Ca2 Bi1 85.13(4) 26 .
Bi2 Ca2 Bi4 91.34(4) 5 .
Bi3 Ca2 Bi4 89.07(5) 10_454 .
Bi3 Ca2 Bi4 143.11(6) 26 .
Bi1 Ca2 Bi4 57.98(3) . .
Bi2 Ca2 Mn1 48.27(3) 5 29_554
Bi3 Ca2 Mn1 116.95(5) 10_454 29_554
Bi3 Ca2 Mn1 104.14(5) 26 29_554
Bi1 Ca2 Mn1 138.30(5) . 29_554
Bi4 Ca2 Mn1 104.18(4) . 29_554
Bi2 Ca2 Bi2 85.22(4) 5 14_454
Bi3 Ca2 Bi2 79.72(4) 10_454 14_454
Bi3 Ca2 Bi2 135.68(6) 26 14_454
Bi1 Ca2 Bi2 138.98(5) . 14_454
Bi4 Ca2 Bi2 81.14(4) . 14_454
Mn1 Ca2 Bi2 44.06(2) 29_554 14_454
Bi2 Ca2 Nd3 54.93(4) 5 27_565
Bi3 Ca2 Nd3 139.85(6) 10_454 27_565
Bi3 Ca2 Nd3 52.00(4) 26 27_565
Bi1 Ca2 Nd3 55.44(3) . 27_565
Bi4 Ca2 Nd3 100.65(5) . 27_565
Mn1 Ca2 Nd3 98.42(5) 29_554 27_565
Bi2 Ca2 Nd3 140.04(6) 14_454 27_565
Bi2 Ca2 Ca3 54.93(4) 5 27_565
Bi3 Ca2 Ca3 139.85(6) 10_454 27_565
Bi3 Ca2 Ca3 52.00(4) 26 27_565
Bi1 Ca2 Ca3 55.44(3) . 27_565
Bi4 Ca2 Ca3 100.65(5) . 27_565
Mn1 Ca2 Ca3 98.42(5) 29_554 27_565
Bi2 Ca2 Ca3 140.04(6) 14_454 27_565
Nd3 Ca2 Ca3 0.0 27_565 27_565
Bi2 Ca2 Nd4 113.35(6) 5 14_454
Bi3 Ca2 Nd4 53.84(4) 10_454 14_454
Bi3 Ca2 Nd4 94.05(5) 26 14_454
Bi1 Ca2 Nd4 154.64(6) . 14_454
Bi4 Ca2 Nd4 118.83(6) . 14_454
Mn1 Ca2 Nd4 66.45(4) 29_554 14_454
Bi2 Ca2 Nd4 49.19(4) 14_454 14_454
Nd3 Ca2 Nd4 139.81(6) 27_565 14_454
Ca3 Ca2 Nd4 139.81(6) 27_565 14_454
Bi2 Ca2 Ca4 113.35(6) 5 14_454
Bi3 Ca2 Ca4 53.84(4) 10_454 14_454
Bi3 Ca2 Ca4 94.05(5) 26 14_454
Bi1 Ca2 Ca4 154.64(6) . 14_454
Bi4 Ca2 Ca4 118.83(6) . 14_454
Mn1 Ca2 Ca4 66.45(4) 29_554 14_454
Bi2 Ca2 Ca4 49.19(4) 14_454 14_454
Nd3 Ca2 Ca4 139.81(6) 27_565 14_454
Ca3 Ca2 Ca4 139.81(6) 27_565 14_454
Nd4 Ca2 Ca4 0.0 14_454 14_454
Bi2 Ca2 Ca1 136.25(6) 5 10_454
Bi3 Ca2 Ca1 52.35(4) 10_454 10_454
Bi3 Ca2 Ca1 107.79(5) 26 10_454
Bi1 Ca2 Ca1 51.99(4) . 10_454
Bi4 Ca2 Ca1 50.63(3) . 10_454
Mn1 Ca2 Ca1 147.50(5) 29_554 10_454
Bi2 Ca2 Ca1 105.66(5) 14_454 10_454
Nd3 Ca2 Ca1 105.79(5) 27_565 10_454
Ca3 Ca2 Ca1 105.79(5) 27_565 10_454
Nd4 Ca2 Ca1 104.97(6) 14_454 10_454
Ca4 Ca2 Ca1 104.97(6) 14_454 10_454
Bi3 Ca3 Bi3 92.23(7) 3_545 8
Bi3 Ca3 Bi2 173.38(3) 3_545 20_656
Bi3 Ca3 Bi2 90.644(10) 8 20_656
Bi3 Ca3 Bi2 90.644(10) 3_545 23_666
Bi3 Ca3 Bi2 173.38(3) 8 23_666
Bi2 Ca3 Bi2 87.13(6) 20_656 23_666
Bi3 Ca3 Bi1 96.57(3) 3_545 25
Bi3 Ca3 Bi1 86.88(3) 8 25
Bi2 Ca3 Bi1 89.54(3) 20_656 25
Bi2 Ca3 Bi1 86.87(3) 23_666 25
Bi3 Ca3 Bi1 86.88(3) 3_545 20_656
Bi3 Ca3 Bi1 96.57(3) 8 20_656
Bi2 Ca3 Bi1 86.87(3) 20_656 20_656
Bi2 Ca3 Bi1 89.54(3) 23_666 20_656
Bi1 Ca3 Bi1 175.05(9) 25 20_656
Bi3 Ca3 Nd4 56.09(3) 3_545 6
Bi3 Ca3 Nd4 119.01(6) 8 6
Bi2 Ca3 Nd4 127.05(6) 20_656 6
Bi2 Ca3 Nd4 58.25(3) 23_666 6
Bi1 Ca3 Nd4 53.41(3) 25 6
Bi1 Ca3 Nd4 126.92(3) 20_656 6
Bi3 Ca3 Ca4 56.09(3) 3_545 6
Bi3 Ca3 Ca4 119.01(6) 8 6
Bi2 Ca3 Ca4 127.05(6) 20_656 6
Bi2 Ca3 Ca4 58.25(3) 23_666 6
Bi1 Ca3 Ca4 53.41(3) 25 6
Bi1 Ca3 Ca4 126.92(3) 20_656 6
Nd4 Ca3 Ca4 0.0 6 6
Bi3 Ca3 Ca4 119.01(6) 3_545 .
Bi3 Ca3 Ca4 56.09(3) 8 .
Bi2 Ca3 Ca4 58.25(3) 20_656 .
Bi2 Ca3 Ca4 127.05(6) 23_666 .
Bi1 Ca3 Ca4 126.92(3) 25 .
Bi1 Ca3 Ca4 53.41(3) 20_656 .
Nd4 Ca3 Ca4 174.0 6 .
Ca4 Ca3 Ca4 173.97(10) 6 .
Bi3 Ca3 Ca1 129.13(3) 3_545 18_656
Bi3 Ca3 Ca1 121.17(3) 8 18_656
Bi2 Ca3 Ca1 53.38(4) 20_656 18_656
Bi2 Ca3 Ca1 52.82(4) 23_666 18_656
Bi1 Ca3 Ca1 53.49(3) 25 18_656
Bi1 Ca3 Ca1 121.56(7) 20_656 18_656
Nd4 Ca3 Ca1 73.68(5) 6 18_656
Ca4 Ca3 Ca1 73.68(5) 6 18_656
Ca4 Ca3 Ca1 111.61(6) . 18_656
Bi3 Ca3 Nd1 129.13(3) 3_545 18_656
Bi3 Ca3 Nd1 121.17(3) 8 18_656
Bi2 Ca3 Nd1 53.38(4) 20_656 18_656
Bi2 Ca3 Nd1 52.82(4) 23_666 18_656
Bi1 Ca3 Nd1 53.49(3) 25 18_656
Bi1 Ca3 Nd1 121.56(7) 20_656 18_656
Nd4 Ca3 Nd1 73.68(5) 6 18_656
Ca4 Ca3 Nd1 73.68(5) 6 18_656
Ca4 Ca3 Nd1 111.61(6) . 18_656
Ca1 Ca3 Nd1 0.00(7) 18_656 18_656
Bi2 Ca4 Bi1 168.58(7) . 20_656
Bi2 Ca4 Bi3 89.54(5) . 5
Bi1 Ca4 Bi3 88.52(5) 20_656 5
Bi2 Ca4 Bi3 89.44(5) . 8
Bi1 Ca4 Bi3 97.71(5) 20_656 8
Bi3 Ca4 Bi3 150.82(7) 5 8
Bi2 Ca4 Bi2 84.48(5) . 20_656
Bi1 Ca4 Bi2 87.10(5) 20_656 20_656
Bi3 Ca4 Bi2 122.61(6) 5 20_656
Bi3 Ca4 Bi2 86.29(5) 8 20_656
Bi2 Ca4 Ca1 55.63(4) . 8
Bi1 Ca4 Ca1 135.76(7) 20_656 8
Bi3 Ca4 Ca1 100.46(6) 5 8
Bi3 Ca4 Ca1 55.95(4) 8 8
Bi2 Ca4 Ca1 121.18(6) 20_656 8
Bi2 Ca4 Nd1 55.63(4) . 8
Bi1 Ca4 Nd1 135.76(7) 20_656 8
Bi3 Ca4 Nd1 100.46(6) 5 8
Bi3 Ca4 Nd1 55.95(4) 8 8
Bi2 Ca4 Nd1 121.18(6) 20_656 8
Ca1 Ca4 Nd1 0.00(7) 8 8
Bi2 Ca4 Ca3 121.98(6) . .
Bi1 Ca4 Ca3 57.58(3) 20_656 .
Bi3 Ca4 Ca3 145.20(6) 5 .
Bi3 Ca4 Ca3 53.35(4) 8 .
Bi2 Ca4 Ca3 54.49(5) 20_656 .
Ca1 Ca4 Ca3 109.29(7) 8 .
Nd1 Ca4 Ca3 109.29(7) 8 .
Bi2 Ca4 Bi3 102.66(5) . .
Bi1 Ca4 Bi3 88.12(5) 20_656 .
Bi3 Ca4 Bi3 80.65(5) 5 .
Bi3 Ca4 Bi3 71.15(4) 8 .
Bi2 Ca4 Bi3 156.07(6) 20_656 .
Ca1 Ca4 Bi3 51.75(4) 8 .
Nd1 Ca4 Bi3 51.75(4) 8 .
Ca3 Ca4 Bi3 103.74(6) . .
Bi2 Ca4 Nd2 65.22(4) . 14_554
Bi1 Ca4 Nd2 104.95(6) 20_656 14_554
Bi3 Ca4 Nd2 52.83(4) 5 14_554
Bi3 Ca4 Nd2 148.45(7) 8 14_554
Bi2 Ca4 Nd2 73.42(5) 20_656 14_554
Ca1 Ca4 Nd2 115.00(6) 8 14_554
Nd1 Ca4 Nd2 115.00(6) 8 14_554
Ca3 Ca4 Nd2 123.89(7) . 14_554
Bi3 Ca4 Nd2 130.38(6) . 14_554
Bi2 Ca4 Ca2 65.22(4) . 14_554
Bi1 Ca4 Ca2 104.95(6) 20_656 14_554
Bi3 Ca4 Ca2 52.83(4) 5 14_554
Bi3 Ca4 Ca2 148.45(7) 8 14_554
Bi2 Ca4 Ca2 73.42(5) 20_656 14_554
Ca1 Ca4 Ca2 115.00(6) 8 14_554
Nd1 Ca4 Ca2 115.00(6) 8 14_554
Ca3 Ca4 Ca2 123.89(7) . 14_554
Bi3 Ca4 Ca2 130.38(6) . 14_554
Nd2 Ca4 Ca2 0.0 14_554 14_554
Bi2 Mn1 Bi2 105.819(8) 3_545 25
Bi2 Mn1 Bi2 117.053(18) 3_545 12_454
Bi2 Mn1 Bi2 105.819(8) 25 12_454
Bi2 Mn1 Bi2 105.819(8) 3_545 18_556
Bi2 Mn1 Bi2 117.053(18) 25 18_556
Bi2 Mn1 Bi2 105.819(8) 12_454 18_556
Bi2 Mn1 Ca2 57.93(3) 3_545 8
Bi2 Mn1 Ca2 156.65(3) 25 8
Bi2 Mn1 Ca2 72.44(3) 12_454 8
Bi2 Mn1 Ca2 85.10(3) 18_556 8
Bi2 Mn1 Nd2 57.93(3) 3_545 8
Bi2 Mn1 Nd2 156.65(3) 25 8
Bi2 Mn1 Nd2 72.44(3) 12_454 8
Bi2 Mn1 Nd2 85.10(3) 18_556 8
Ca2 Mn1 Nd2 0.00(7) 8 8
Bi2 Mn1 Ca2 156.65(3) 3_545 22_556
Bi2 Mn1 Ca2 72.44(3) 25 22_556
Bi2 Mn1 Ca2 85.10(3) 12_454 22_556
Bi2 Mn1 Ca2 57.93(3) 18_556 22_556
Ca2 Mn1 Ca2 129.48(4) 8 22_556
Nd2 Mn1 Ca2 129.5 8 22_556
Bi2 Mn1 Nd2 156.65(3) 3_545 22_556
Bi2 Mn1 Nd2 72.44(3) 25 22_556
Bi2 Mn1 Nd2 85.10(3) 12_454 22_556
Bi2 Mn1 Nd2 57.93(3) 18_556 22_556
Ca2 Mn1 Nd2 129.48(4) 8 22_556
Nd2 Mn1 Nd2 129.48(4) 8 22_556
Ca2 Mn1 Nd2 0.00(7) 22_556 22_556
Bi2 Mn1 Ca2 85.10(3) 3_545 29
Bi2 Mn1 Ca2 57.93(3) 25 29
Bi2 Mn1 Ca2 156.65(3) 12_454 29
Bi2 Mn1 Ca2 72.44(3) 18_556 29
Ca2 Mn1 Ca2 129.48(4) 8 29
Nd2 Mn1 Ca2 129.5 8 29
Ca2 Mn1 Ca2 74.24(6) 22_556 29
Nd2 Mn1 Ca2 74.2 22_556 29
Bi2 Mn1 Nd2 85.10(3) 3_545 29
Bi2 Mn1 Nd2 57.93(3) 25 29
Bi2 Mn1 Nd2 156.65(3) 12_454 29
Bi2 Mn1 Nd2 72.44(3) 18_556 29
Ca2 Mn1 Nd2 129.48(4) 8 29
Nd2 Mn1 Nd2 129.48(4) 8 29
Ca2 Mn1 Nd2 74.24(6) 22_556 29
Nd2 Mn1 Nd2 74.24(6) 22_556 29
Ca2 Mn1 Nd2 0.00(7) 29 29
Bi2 Mn1 Ca2 72.44(3) 3_545 15_444
Bi2 Mn1 Ca2 85.10(3) 25 15_444
Bi2 Mn1 Ca2 57.93(3) 12_454 15_444
Bi2 Mn1 Ca2 156.65(3) 18_556 15_444
Ca2 Mn1 Ca2 74.24(6) 8 15_444
Nd2 Mn1 Ca2 74.2 8 15_444
Ca2 Mn1 Ca2 129.48(4) 22_556 15_444
Nd2 Mn1 Ca2 129.5 22_556 15_444
Ca2 Mn1 Ca2 129.48(4) 29 15_444
Nd2 Mn1 Ca2 129.5 29 15_444
Bi2 Mn1 Nd2 72.44(3) 3_545 15_444
Bi2 Mn1 Nd2 85.10(3) 25 15_444
Bi2 Mn1 Nd2 57.93(3) 12_454 15_444
Bi2 Mn1 Nd2 156.65(3) 18_556 15_444
Ca2 Mn1 Nd2 74.24(6) 8 15_444
Nd2 Mn1 Nd2 74.24(6) 8 15_444
Ca2 Mn1 Nd2 129.48(4) 22_556 15_444
Nd2 Mn1 Nd2 129.48(4) 22_556 15_444
Ca2 Mn1 Nd2 129.48(4) 29 15_444
Nd2 Mn1 Nd2 129.48(4) 29 15_444
Ca2 Mn1 Nd2 0.00(7) 15_444 15_444
Nd4 Bi1 Ca4 0.0 27_565 27_565
Nd4 Bi1 Nd4 81.06(7) 27_565 30
Ca4 Bi1 Nd4 81.06(7) 27_565 30
Nd4 Bi1 Ca4 81.1 27_565 30
Ca4 Bi1 Ca4 81.06(7) 27_565 30
Nd4 Bi1 Ca4 0.0 30 30
Nd4 Bi1 Nd1 88.93(5) 27_565 8
Ca4 Bi1 Nd1 88.93(5) 27_565 8
Nd4 Bi1 Nd1 143.65(5) 30 8
Ca4 Bi1 Nd1 143.65(5) 30 8
Nd4 Bi1 Ca1 88.93(5) 27_565 8
Ca4 Bi1 Ca1 88.93(5) 27_565 8
Nd4 Bi1 Ca1 143.65(5) 30 8
Ca4 Bi1 Ca1 143.65(5) 30 8
Nd1 Bi1 Ca1 0.0 8 8
Nd4 Bi1 Ca1 143.65(5) 27_565 10_454
Ca4 Bi1 Ca1 143.65(5) 27_565 10_454
Nd4 Bi1 Ca1 88.93(5) 30 10_454
Ca4 Bi1 Ca1 88.93(5) 30 10_454
Nd1 Bi1 Ca1 117.7 8 10_454
Ca1 Bi1 Ca1 117.66(6) 8 10_454
Nd4 Bi1 Nd1 143.65(5) 27_565 10_454
Ca4 Bi1 Nd1 143.65(5) 27_565 10_454
Nd4 Bi1 Nd1 88.93(5) 30 10_454
Ca4 Bi1 Nd1 88.93(5) 30 10_454
Nd1 Bi1 Nd1 117.66(6) 8 10_454
Ca1 Bi1 Nd1 117.66(6) 8 10_454
Ca1 Bi1 Nd1 0.00(2) 10_454 10_454
Nd4 Bi1 Bi4 139.47(4) 27_565 .
Ca4 Bi1 Bi4 139.47(4) 27_565 .
Nd4 Bi1 Bi4 139.47(4) 30 .
Ca4 Bi1 Bi4 139.47(4) 30 .
Nd1 Bi1 Bi4 58.83(3) 8 .
Ca1 Bi1 Bi4 58.83(3) 8 .
Ca1 Bi1 Bi4 58.83(3) 10_454 .
Nd1 Bi1 Bi4 58.83(3) 10_454 .
Nd4 Bi1 Ca2 138.82(5) 27_565 .
Ca4 Bi1 Ca2 138.82(5) 27_565 .
Nd4 Bi1 Ca2 86.37(5) 30 .
Ca4 Bi1 Ca2 86.37(5) 30 .
Nd1 Bi1 Ca2 78.46(4) 8 .
Ca1 Bi1 Ca2 78.46(4) 8 .
Ca1 Bi1 Ca2 74.38(4) 10_454 .
Nd1 Bi1 Ca2 74.38(4) 10_454 .
Bi4 Bi1 Ca2 63.03(3) . .
Nd4 Bi1 Nd2 86.37(5) 27_565 15_444
Ca4 Bi1 Nd2 86.37(5) 27_565 15_444
Nd4 Bi1 Nd2 138.82(5) 30 15_444
Ca4 Bi1 Nd2 138.82(5) 30 15_444
Nd1 Bi1 Nd2 74.38(4) 8 15_444
Ca1 Bi1 Nd2 74.38(4) 8 15_444
Ca1 Bi1 Nd2 78.46(4) 10_454 15_444
Nd1 Bi1 Nd2 78.46(4) 10_454 15_444
Bi4 Bi1 Nd2 63.04(3) . 15_444
Ca2 Bi1 Nd2 126.1 . 15_444
Mn1 Bi2 Nd2 73.80(3) 25 5
Mn1 Bi2 Ca2 73.80(3) 25 5
Nd2 Bi2 Ca2 0.0 5 5
Mn1 Bi2 Ca4 85.65(4) 25 .
Nd2 Bi2 Ca4 141.36(5) 5 .
Ca2 Bi2 Ca4 141.36(5) 5 .
Mn1 Bi2 Ca1 137.78(4) 25 8
Nd2 Bi2 Ca1 144.89(4) 5 8
Ca2 Bi2 Ca1 144.89(4) 5 8
Ca4 Bi2 Ca1 68.97(5) . 8
Mn1 Bi2 Nd1 137.78(4) 25 8
Nd2 Bi2 Nd1 144.89(4) 5 8
Ca2 Bi2 Nd1 144.89(4) 5 8
Ca4 Bi2 Nd1 68.97(5) . 8
Ca1 Bi2 Nd1 0.00(9) 8 8
Mn1 Bi2 Ca1 130.12(3) 25 4_554
Nd2 Bi2 Ca1 81.35(5) 5 4_554
Ca2 Bi2 Ca1 81.35(5) 5 4_554
Ca4 Bi2 Ca1 87.96(5) . 4_554
Ca1 Bi2 Ca1 83.59(5) 8 4_554
Nd1 Bi2 Ca1 83.6 8 4_554
Mn1 Bi2 Nd1 130.12(3) 25 4_554
Nd2 Bi2 Nd1 81.35(5) 5 4_554
Ca2 Bi2 Nd1 81.35(5) 5 4_554
Ca4 Bi2 Nd1 87.96(5) . 4_554
Ca1 Bi2 Nd1 83.59(5) 8 4_554
Nd1 Bi2 Nd1 83.59(5) 8 4_554
Ca1 Bi2 Nd1 0.00(8) 4_554 4_554
Mn1 Bi2 Nd3 135.43(3) 25 27_565
Nd2 Bi2 Nd3 72.85(4) 5 27_565
Ca2 Bi2 Nd3 72.85(4) 5 27_565
Ca4 Bi2 Nd3 138.03(5) . 27_565
Ca1 Bi2 Nd3 72.36(4) 8 27_565
Nd1 Bi2 Nd3 72.36(4) 8 27_565
Ca1 Bi2 Nd3 71.98(4) 4_554 27_565
Nd1 Bi2 Nd3 71.98(4) 4_554 27_565
Mn1 Bi2 Ca3 135.43(3) 25 27_565
Nd2 Bi2 Ca3 72.85(4) 5 27_565
Ca2 Bi2 Ca3 72.85(4) 5 27_565
Ca4 Bi2 Ca3 138.03(5) . 27_565
Ca1 Bi2 Ca3 72.36(4) 8 27_565
Nd1 Bi2 Ca3 72.36(4) 8 27_565
Ca1 Bi2 Ca3 71.98(4) 4_554 27_565
Nd1 Bi2 Ca3 71.98(4) 4_554 27_565
Nd3 Bi2 Ca3 0.0 27_565 27_565
Mn1 Bi2 Nd4 81.20(3) 25 27_565
Nd2 Bi2 Nd4 85.00(5) 5 27_565
Ca2 Bi2 Nd4 85.00(5) 5 27_565
Ca4 Bi2 Nd4 124.4 . 27_565
Ca1 Bi2 Nd4 86.04(4) 8 27_565
Nd1 Bi2 Nd4 86.04(4) 8 27_565
Ca1 Bi2 Nd4 139.19(4) 4_554 27_565
Nd1 Bi2 Nd4 139.19(4) 4_554 27_565
Nd3 Bi2 Nd4 67.26(4) 27_565 27_565
Ca3 Bi2 Nd4 67.26(4) 27_565 27_565
Nd3 Bi3 Ca3 0.0 4_554 4_554
Nd3 Bi3 Nd2 140.23(4) 4_554 10_454
Ca3 Bi3 Nd2 140.23(4) 4_554 10_454
Nd3 Bi3 Ca2 140.23(4) 4_554 10_454
Ca3 Bi3 Ca2 140.23(4) 4_554 10_454
Nd2 Bi3 Ca2 0.0 10_454 10_454
Nd3 Bi3 Nd1 124.82(4) 4_554 8
Ca3 Bi3 Nd1 124.82(4) 4_554 8
Nd2 Bi3 Nd1 77.48(4) 10_454 8
Ca2 Bi3 Nd1 77.48(4) 10_454 8
Nd3 Bi3 Ca1 124.82(4) 4_554 8
Ca3 Bi3 Ca1 124.82(4) 4_554 8
Nd2 Bi3 Ca1 77.48(4) 10_454 8
Ca2 Bi3 Ca1 77.48(4) 10_454 8
Nd1 Bi3 Ca1 0.0 8 8
Nd3 Bi3 Nd4 75.42(4) 4_554 5
Ca3 Bi3 Nd4 75.42(4) 4_554 5
Nd2 Bi3 Nd4 73.33(5) 10_454 5
Ca2 Bi3 Nd4 73.33(5) 10_454 5
Nd1 Bi3 Nd4 87.16(5) 8 5
Ca1 Bi3 Nd4 87.16(5) 8 5
Nd3 Bi3 Ca4 75.42(4) 4_554 5
Ca3 Bi3 Ca4 75.42(4) 4_554 5
Nd2 Bi3 Ca4 73.33(5) 10_454 5
Ca2 Bi3 Ca4 73.33(5) 10_454 5
Nd1 Bi3 Ca4 87.16(5) 8 5
Ca1 Bi3 Ca4 87.16(5) 8 5
Nd4 Bi3 Ca4 0.0 5 5
Nd3 Bi3 Ca1 137.97(4) 4_554 .
Ca3 Bi3 Ca1 137.97(4) 4_554 .
Nd2 Bi3 Ca1 76.51(5) 10_454 .
Ca2 Bi3 Ca1 76.51(5) 10_454 .
Nd1 Bi3 Ca1 72.5 8 .
Ca1 Bi3 Ca1 72.47(5) 8 .
Nd4 Bi3 Ca1 146.59(5) 5 .
Ca4 Bi3 Ca1 146.59(5) 5 .
Nd3 Bi3 Nd4 70.56(4) 4_554 8
Ca3 Bi3 Nd4 70.56(4) 4_554 8
Nd2 Bi3 Nd4 137.42(5) 10_454 8
Ca2 Bi3 Nd4 137.42(5) 10_454 8
Nd1 Bi3 Nd4 110.68(5) 8 8
Ca1 Bi3 Nd4 110.68(5) 8 8
Nd4 Bi3 Nd4 145.93(5) 5 8
Ca4 Bi3 Nd4 145.93(5) 5 8
Ca1 Bi3 Nd4 67.42(5) . 8
Nd3 Bi3 Ca4 70.56(4) 4_554 8
Ca3 Bi3 Ca4 70.56(4) 4_554 8
Nd2 Bi3 Ca4 137.42(5) 10_454 8
Ca2 Bi3 Ca4 137.42(5) 10_454 8
Nd1 Bi3 Ca4 110.68(5) 8 8
Ca1 Bi3 Ca4 110.68(5) 8 8
Nd4 Bi3 Ca4 145.9 5 8
Ca4 Bi3 Ca4 145.93(5) 5 8
Ca1 Bi3 Ca4 67.42(5) . 8
Nd4 Bi3 Ca4 0.0 8 8
Nd1 Bi4 Nd1 72.94(6) 15_444 10_454
Nd1 Bi4 Ca1 0.0 15_444 15_444
Nd1 Bi4 Ca1 72.9 10_454 15_444
Nd1 Bi4 Ca1 72.9 15_444 10_454
Nd1 Bi4 Ca1 0.0 10_454 10_454
Ca1 Bi4 Ca1 72.94(6) 15_444 10_454
Nd1 Bi4 Nd1 142.44(6) 15_444 8
Nd1 Bi4 Nd1 120.05(5) 10_454 8
Ca1 Bi4 Nd1 142.44(6) 15_444 8
Ca1 Bi4 Nd1 120.05(5) 10_454 8
Nd1 Bi4 Ca1 142.4 15_444 8
Nd1 Bi4 Ca1 120.0 10_454 8
Ca1 Bi4 Ca1 142.44(6) 15_444 8
Ca1 Bi4 Ca1 120.05(5) 10_454 8
Nd1 Bi4 Ca1 0.0 8 8
Nd1 Bi4 Ca1 120.0 15_444 .
Nd1 Bi4 Ca1 142.4 10_454 .
Ca1 Bi4 Ca1 120.05(5) 15_444 .
Ca1 Bi4 Ca1 142.43(6) 10_454 .
Nd1 Bi4 Ca1 72.9 8 .
Ca1 Bi4 Ca1 72.94(6) 8 .
Nd1 Bi4 Bi1 60.02(3) 15_444 10_454
Nd1 Bi4 Bi1 119.98(3) 10_454 10_454
Ca1 Bi4 Bi1 60.02(3) 15_444 10_454
Ca1 Bi4 Bi1 119.98(3) 10_454 10_454
Nd1 Bi4 Bi1 119.98(3) 8 10_454
Ca1 Bi4 Bi1 119.98(3) 8 10_454
Ca1 Bi4 Bi1 60.02(3) . 10_454
Nd1 Bi4 Bi1 119.98(3) 15_444 .
Nd1 Bi4 Bi1 60.02(3) 10_454 .
Ca1 Bi4 Bi1 119.98(3) 15_444 .
Ca1 Bi4 Bi1 60.02(3) 10_454 .
Nd1 Bi4 Bi1 60.02(3) 8 .
Ca1 Bi4 Bi1 60.02(3) 8 .
Ca1 Bi4 Bi1 119.98(3) . .
Bi1 Bi4 Bi1 180.0 10_454 .
Nd1 Bi4 Ca2 73.81(4) 15_444 .
Nd1 Bi4 Ca2 73.08(4) 10_454 .
Ca1 Bi4 Ca2 73.81(4) 15_444 .
Ca1 Bi4 Ca2 73.08(4) 10_454 .
Nd1 Bi4 Ca2 77.07(4) 8 .
Ca1 Bi4 Ca2 77.07(4) 8 .
Ca1 Bi4 Ca2 142.53(4) . .
Bi1 Bi4 Ca2 121.01(3) 10_454 .
Bi1 Bi4 Ca2 58.99(3) . .

loop_
_geom_bond_atom_site_label_1
_geom_bond_atom_site_label_2
_geom_bond_distance
_geom_bond_site_symmetry_2
Ca1 Bi2 3.2371(16) 8
Ca1 Bi4 3.2597(16) .
Ca1 Bi2 3.2680(19) 3_545
Ca1 Bi3 3.2709(16) 8
Ca1 Bi3 3.2847(18) .
Ca1 Bi1 3.3000(17) 10_454
Ca1 Nd4 3.661(3) 8
Ca1 Ca4 3.661(3) 8
Ca1 Nd3 3.872(3) 18_556
Ca1 Ca3 3.872(3) 18_556
Ca1 Ca1 3.875(3) 8
Ca1 Nd1 3.875(3) 8
Ca2 Bi2 3.2069(19) 5
Ca2 Bi3 3.2302(18) 10_454
Ca2 Bi3 3.3416(18) 26
Ca2 Bi1 3.3730(19) .
Ca2 Bi4 3.5075(19) .
Ca2 Mn1 3.6341(19) 29_554
Ca2 Bi2 3.8716(18) 14_454
Ca2 Nd3 3.8771(18) 27_565
Ca2 Ca3 3.8771(18) 27_565
Ca2 Nd4 3.883(3) 14_454
Ca2 Ca4 3.883(3) 14_454
Ca2 Ca1 4.034(3) 10_454
Ca3 Bi3 3.2009(18) 3_545
Ca3 Bi3 3.2009(18) 8
Ca3 Bi2 3.3206(19) 20_656
Ca3 Bi2 3.3206(19) 23_666
Ca3 Bi1 3.4016(3) 25
Ca3 Bi1 3.4016(3) 20_656
Ca3 Nd4 3.762(2) 6
Ca3 Ca4 3.762(2) 6
Ca3 Ca4 3.762(2) .
Ca3 Ca1 3.872(3) 18_656
Ca3 Nd1 3.872(3) 18_656
Ca4 Bi2 3.2279(19) .
Ca4 Bi1 3.2355(19) 20_656
Ca4 Bi3 3.273(2) 5
Ca4 Bi3 3.311(2) 8
Ca4 Bi2 3.469(2) 20_656
Ca4 Ca1 3.661(3) 8
Ca4 Nd1 3.661(3) 8
Ca4 Bi3 3.827(2) .
Ca4 Nd2 3.883(3) 14_554
Ca4 Ca2 3.883(3) 14_554
Mn1 Bi2 2.8240(4) 3_545
Mn1 Bi2 2.8240(4) 25
Mn1 Bi2 2.8240(4) 12_454
Mn1 Bi2 2.8240(4) 18_556
Mn1 Ca2 3.6341(19) 8
Mn1 Nd2 3.6341(19) 8
Mn1 Ca2 3.6341(19) 22_556
Mn1 Nd2 3.6341(19) 22_556
Mn1 Ca2 3.6341(19) 29
Mn1 Nd2 3.6341(19) 29
Mn1 Ca2 3.6341(19) 15_444
Mn1 Nd2 3.6341(19) 15_444
Bi1 Nd4 3.2354(19) 27_565
Bi1 Ca4 3.2354(19) 27_565
Bi1 Nd4 3.2354(19) 30
Bi1 Ca4 3.2354(19) 30
Bi1 Nd1 3.3000(17) 8
Bi1 Ca1 3.3000(17) 8
Bi1 Ca1 3.3000(17) 10_454
Bi1 Nd1 3.3000(17) 10_454
Bi1 Bi4 3.3366(5) .
Bi1 Nd2 3.3730(19) 15_444
Bi2 Mn1 2.8240(4) 25
Bi2 Nd2 3.2068(19) 5
Bi2 Ca2 3.2068(19) 5
Bi2 Ca1 3.2371(16) 8
Bi2 Nd1 3.2371(16) 8
Bi2 Ca1 3.2681(19) 4_554
Bi2 Nd1 3.2681(19) 4_554
Bi2 Nd3 3.3206(19) 27_565
Bi2 Ca3 3.3206(19) 27_565
Bi2 Nd4 3.469(2) 27_565
Bi3 Nd3 3.2009(18) 4_554
Bi3 Ca3 3.2009(18) 4_554
Bi3 Nd2 3.2304(18) 10_454
Bi3 Ca2 3.2304(18) 10_454
Bi3 Nd1 3.2710(16) 8
Bi3 Ca1 3.2710(16) 8
Bi3 Nd4 3.273(2) 5
Bi3 Ca4 3.273(2) 5
Bi3 Nd4 3.311(2) 8
Bi3 Ca4 3.311(2) 8
Bi4 Nd1 3.2597(16) 15_444
Bi4 Nd1 3.2597(16) 10_454
Bi4 Ca1 3.2597(16) 15_444
Bi4 Ca1 3.2597(16) 10_454
Bi4 Nd1 3.2597(16) 8
Bi4 Ca1 3.2597(16) 8
Bi4 Bi1 3.3365(5) 10_454
